data_2226160
loop_
_publ_author_name
'Kostrzewa-Sus\/low, Edyta'
'Bia\/lo\'nska, Agata'
'Janeczko, Tomasz'

_publ_section_title
;
 4-Oxo-2-phenylchroman-6-yl propionate
;
_journal_coeditor_code HG2666
_journal_issue 6
_journal_name_full 'Acta Crystallographica Section E'
_journal_page_first o1401
_journal_paper_doi 10.1107/S1600536810012298
_journal_volume 66
_journal_year 2010
_chemical_formula_iupac 'C18 H16 O4'
_chemical_formula_moiety 'C18 H16 O4'
_chemical_formula_sum 'C18 H16 O4'
_chemical_formula_weight 296.31
_chemical_name_common 6-Propionoxyflavanone
_chemical_name_systematic
;
4-Oxo-2-phenylchroman-6-yl propionate
;
_space_group_IT_number 14
_symmetry_cell_setting monoclinic
_symmetry_space_group_name_Hall '-P 2yn'
_symmetry_space_group_name_H-M 'P 1 21/n 1'
_atom_sites_solution_hydrogens geom
_atom_sites_solution_primary direct
_atom_sites_solution_secondary difmap
_audit_creation_method SHELXL-97
_cell_angle_alpha 90.00
_cell_angle_beta 101.28(3)
_cell_angle_gamma 90.00
_cell_formula_units_Z 4
_cell_length_a 7.863(2)
_cell_length_b 17.876(4)
_cell_length_c 10.731(2)
_cell_measurement_reflns_used 2758
_cell_measurement_temperature 100(2)
_cell_measurement_theta_max 36.81
_cell_measurement_theta_min 2.86
_cell_volume 1479.2(6)
_computing_cell_refinement
;
CrysAlis RED (Oxford Diffraction, 2009)
;
_computing_data_collection
;
CrysAlis CCD, (Oxford Diffraction, 2009)
;
_computing_data_reduction
;
CrysAlis RED (Oxford Diffraction, 2009)
;
_computing_molecular_graphics
;
XP (Bruker (1999)
;
_computing_publication_material 'please supply'
_computing_structure_refinement
;
SHELXL97 (Sheldrick, 2008)
;
_computing_structure_solution
;
SHELXS97 (Sheldrick, 2008)
;
_diffrn_ambient_temperature 100(2)
_diffrn_measured_fraction_theta_full 0.989
_diffrn_measured_fraction_theta_max 0.989
_diffrn_measurement_device_type 'Kuma KM4 CCD'
_diffrn_measurement_method '\w scan'
_diffrn_radiation_monochromator graphite
_diffrn_radiation_source 'fine-focus sealed tube'
_diffrn_radiation_type MoK\a
_diffrn_radiation_wavelength 0.71073
_diffrn_reflns_av_R_equivalents 0.1261
_diffrn_reflns_av_sigmaI/netI 0.1576
_diffrn_reflns_limit_h_max 12
_diffrn_reflns_limit_h_min -9
_diffrn_reflns_limit_k_max 27
_diffrn_reflns_limit_k_min -27
_diffrn_reflns_limit_l_max 16
_diffrn_reflns_limit_l_min -16
_diffrn_reflns_number 23501
_diffrn_reflns_theta_full 33.00
_diffrn_reflns_theta_max 33.00
_diffrn_reflns_theta_min 2.88
_diffrn_standards_number 0
_exptl_absorpt_coefficient_mu 0.094
_exptl_absorpt_correction_type none
_exptl_crystal_colour colorless
_exptl_crystal_density_diffrn 1.331
_exptl_crystal_density_method 'not measured'
_exptl_crystal_description plate
_exptl_crystal_F_000 624
_exptl_crystal_size_max 0.32
_exptl_crystal_size_mid 0.15
_exptl_crystal_size_min 0.09
_refine_diff_density_max 0.259
_refine_diff_density_min -0.201
_refine_ls_extinction_method none
_refine_ls_goodness_of_fit_ref 0.863
_refine_ls_hydrogen_treatment constr
_refine_ls_matrix_type full
_refine_ls_number_parameters 263
_refine_ls_number_reflns 5512
_refine_ls_number_restraints 186
_refine_ls_restrained_S_all 0.853
_refine_ls_R_factor_all 0.2213
_refine_ls_R_factor_gt 0.0633
_refine_ls_shift/su_max 0.000
_refine_ls_shift/su_mean 0.000
_refine_ls_structure_factor_coef Fsqd
_refine_ls_weighting_details 'calc w=1/[\s^2^(Fo^2^)+(0.0501P)^2^] where P=(Fo^2^+2Fc^2^)/3'
_refine_ls_weighting_scheme calc
_refine_ls_wR_factor_gt 0.1035
_refine_ls_wR_factor_ref 0.1399
_reflns_number_gt 1906
_reflns_number_total 5512
_reflns_threshold_expression >2sigma(I)
_cod_data_source_file hg2666.cif
_cod_data_source_block I
_cod_original_sg_symbol_H-M 'P 21/n'
_cod_database_code 2226160
_cod_database_fobs_code 2226160

loop_
_symmetry_equiv_pos_as_xyz
'x, y, z'
'-x+1/2, y+1/2, -z+1/2'
'-x, -y, -z'
'x-1/2, -y-1/2, z-1/2'

loop_
_atom_site_type_symbol
_atom_site_label
_atom_site_fract_x
_atom_site_fract_y
_atom_site_fract_z
_atom_site_U_iso_or_equiv
_atom_site_adp_type
_atom_site_calc_flag
_atom_site_refinement_flags
_atom_site_occupancy
_atom_site_disorder_assembly
_atom_site_disorder_group
O O1 0.08199(17) 0.09868(7) 0.26522(11) 0.0360(3) Uani d . 1 . .
C C3 -0.2206(2) 0.11679(11) 0.28343(16) 0.0333(5) Uani d . 1 . .
H H3C -0.2405 0.1702 0.2607 0.040 Uiso calc PR 0.191(5) A 2
H H3D -0.3312 0.0899 0.2539 0.040 Uiso calc PR 0.191(5) A 2
H H3A -0.3199 0.1516 0.2612 0.040 Uiso d PR 0.809(5) A 1
H H3B -0.2583 0.0672 0.2469 0.040 Uiso d PR 0.809(5) A 1
C C2 -0.0717(3) 0.14510(17) 0.2248(2) 0.0291(7) Uani d P 0.809(5) A 1
H H2 -0.0437 0.1975 0.2544 0.035 Uiso calc PR 0.809(5) A 1
C C2A -0.0799(12) 0.0847(7) 0.2107(8) 0.029(3) Uani d P 0.191(5) A 2
H H2A -0.0935 0.0290 0.2091 0.034 Uiso calc PR 0.191(5) A 2
O O4 -0.27867(17) 0.11284(9) 0.49357(12) 0.0510(4) Uani d . 1 . .
C C4 -0.1720(3) 0.11027(12) 0.42566(17) 0.0367(5) Uani d . 1 A .
C C5 0.0761(3) 0.09439(11) 0.60752(17) 0.0354(5) Uani d . 1 A .
H H5 -0.0024 0.0986 0.6641 0.042 Uiso calc R 1 . .
C C6 0.2489(2) 0.08326(10) 0.65442(16) 0.0325(5) Uani d . 1 . .
C C7 0.3650(3) 0.07588(11) 0.57403(18) 0.0378(5) Uani d . 1 A .
H H7 0.4845 0.0680 0.6080 0.045 Uiso calc R 1 . .
C C8 0.3072(2) 0.07993(11) 0.44393(17) 0.0375(5) Uani d . 1 . .
H H8 0.3865 0.0740 0.3883 0.045 Uiso calc R 1 A .
C C9 0.1325(2) 0.09266(10) 0.39496(16) 0.0300(4) Uani d . 1 A .
C C10 0.0149(2) 0.09958(10) 0.47656(16) 0.0310(4) Uani d . 1 . .
C C11 -0.1170(4) 0.1450(3) 0.0831(3) 0.0303(7) Uani d PU 0.809(5) A 1
C C12 -0.1411(5) 0.0793(2) 0.0138(4) 0.0366(9) Uani d PU 0.809(5) A 1
H H12 -0.1219 0.0327 0.0570 0.044 Uiso calc PR 0.809(5) A 1
C C13 -0.1934(7) 0.0798(3) -0.1190(4) 0.0397(10) Uani d PU 0.809(5) A 1
H H13 -0.2060 0.0342 -0.1652 0.048 Uiso calc PR 0.809(5) A 1
C C14 -0.2265(7) 0.1475(3) -0.1823(5) 0.0382(11) Uani d PU 0.809(5) A 1
H H14 -0.2649 0.1483 -0.2719 0.046 Uiso calc PR 0.809(5) A 1
C C15 -0.2034(5) 0.2140(2) -0.1141(3) 0.0417(8) Uani d PU 0.809(5) A 1
H H15 -0.2251 0.2605 -0.1572 0.050 Uiso calc PR 0.809(5) A 1
C C16 -0.1478(4) 0.2128(2) 0.0186(3) 0.0376(7) Uani d PU 0.809(5) A 1
H H16 -0.1311 0.2585 0.0646 0.045 Uiso calc PR 0.809(5) A 1
C C11A -0.119(2) 0.1114(11) 0.0698(17) 0.034(3) Uani d PU 0.191(5) A 2
C C12A -0.172(2) 0.0636(11) -0.0273(17) 0.037(3) Uani d PU 0.191(5) A 2
H H12A -0.1752 0.0112 -0.0136 0.045 Uiso calc PR 0.191(5) A 2
C C13A -0.220(3) 0.0935(16) -0.147(2) 0.040(3) Uani d PU 0.191(5) A 2
H H13A -0.2685 0.0616 -0.2153 0.048 Uiso calc PR 0.191(5) A 2
C C14A -0.201(3) 0.1676(14) -0.170(2) 0.035(2) Uani d PU 0.191(5) A 2
H H14A -0.2292 0.1866 -0.2541 0.042 Uiso calc PR 0.191(5) A 2
C C15A -0.142(2) 0.2133(9) -0.0714(15) 0.038(2) Uani d PU 0.191(5) A 2
H H15A -0.1262 0.2652 -0.0847 0.046 Uiso calc PR 0.191(5) A 2
C C16A -0.1042(19) 0.1832(10) 0.0494(14) 0.033(2) Uani d PU 0.191(5) A 2
H H16A -0.0662 0.2154 0.1197 0.040 Uiso calc PR 0.191(5) A 2
O O17 0.30900(16) 0.07682(7) 0.78730(11) 0.0366(3) Uani d . 1 . .
O O18 0.28558(19) 0.20177(8) 0.80597(12) 0.0481(4) Uani d . 1 . .
C C18 0.3155(2) 0.14193(13) 0.85498(18) 0.0368(5) Uani d . 1 . .
C C19 0.3615(3) 0.12719(12) 0.99504(17) 0.0429(5) Uani d . 1 . .
H H19A 0.4743 0.1008 1.0143 0.051 Uiso calc R 1 . .
H H19B 0.2729 0.0937 1.0192 0.051 Uiso calc R 1 . .
C C20 0.3734(3) 0.19745(13) 1.07435(19) 0.0525(6) Uani d . 1 . .
H H20A 0.4030 0.1842 1.1646 0.079 Uiso calc R 1 . .
H H20B 0.2615 0.2234 1.0570 0.079 Uiso calc R 1 . .
H H20C 0.4632 0.2303 1.0529 0.079 Uiso calc R 1 . .

loop_
_atom_site_aniso_label
_atom_site_aniso_U_11
_atom_site_aniso_U_22
_atom_site_aniso_U_33
_atom_site_aniso_U_12
_atom_site_aniso_U_13
_atom_site_aniso_U_23
O1 0.0336(8) 0.0530(9) 0.0217(7) 0.0076(6) 0.0058(6) 0.0035(6)
C3 0.0309(10) 0.0463(12) 0.0221(9) -0.0009(9) 0.0037(8) 0.0026(8)
C2 0.0281(13) 0.0357(18) 0.0218(11) 0.0042(12) 0.0009(9) 0.0039(11)
C2A 0.029(6) 0.044(8) 0.015(4) -0.001(5) 0.009(4) 0.006(4)
O4 0.0312(8) 0.0941(12) 0.0288(7) -0.0055(8) 0.0086(6) 0.0014(8)
C4 0.0309(10) 0.0531(13) 0.0255(10) -0.0048(10) 0.0045(9) -0.0011(9)
C5 0.0328(11) 0.0499(14) 0.0244(10) -0.0013(9) 0.0081(8) 0.0012(9)
C6 0.0368(11) 0.0385(12) 0.0220(9) 0.0016(9) 0.0050(8) 0.0033(8)
C7 0.0312(11) 0.0504(13) 0.0309(10) 0.0068(10) 0.0037(8) 0.0064(9)
C8 0.0321(11) 0.0543(14) 0.0264(10) 0.0089(10) 0.0062(8) 0.0044(9)
C9 0.0351(11) 0.0333(11) 0.0207(9) 0.0024(9) 0.0030(8) 0.0024(8)
C10 0.0297(10) 0.0398(12) 0.0235(10) -0.0008(8) 0.0051(8) 0.0019(8)
C11 0.0287(13) 0.039(2) 0.0252(14) 0.0019(18) 0.0085(10) -0.0011(15)
C12 0.0418(19) 0.041(2) 0.0261(19) 0.0011(16) 0.0045(16) 0.0034(16)
C13 0.042(2) 0.050(2) 0.027(2) 0.0019(17) 0.0054(16) 0.0004(16)
C14 0.036(2) 0.057(3) 0.0211(15) 0.0063(19) 0.0045(13) -0.0009(18)
C15 0.049(2) 0.0538(18) 0.0220(16) 0.0168(16) 0.0050(13) 0.0067(15)
C16 0.0494(18) 0.0398(18) 0.0238(15) 0.0082(14) 0.0077(12) 0.0030(13)
C11A 0.038(4) 0.036(5) 0.028(4) 0.003(4) 0.004(4) -0.004(4)
C12A 0.040(4) 0.045(4) 0.026(5) 0.003(4) 0.004(4) -0.004(4)
C13A 0.038(4) 0.052(5) 0.029(5) 0.006(4) 0.005(4) 0.004(4)
C14A 0.037(4) 0.047(4) 0.023(4) 0.006(4) 0.011(4) 0.005(4)
C15A 0.043(4) 0.041(4) 0.028(4) 0.008(4) 0.001(4) 0.003(4)
C16A 0.041(4) 0.032(5) 0.025(4) 0.012(4) 0.003(4) -0.001(4)
O17 0.0386(8) 0.0457(9) 0.0231(7) 0.0039(7) -0.0001(6) 0.0015(6)
O18 0.0642(10) 0.0454(9) 0.0318(8) -0.0007(8) 0.0023(7) 0.0045(7)
C18 0.0311(11) 0.0506(14) 0.0284(10) 0.0003(10) 0.0047(8) 0.0015(10)
C19 0.0454(12) 0.0564(14) 0.0252(10) 0.0072(11) 0.0027(9) 0.0026(9)
C20 0.0544(14) 0.0722(17) 0.0289(11) 0.0118(12) 0.0032(10) -0.0057(11)

loop_
_atom_type_symbol
_atom_type_description
_atom_type_scat_dispersion_real
_atom_type_scat_dispersion_imag
_atom_type_scat_source
C C 0.0033 0.0016 'International Tables Vol C Tables 4.2.6.8 and 6.1.1.4'
H H 0.0000 0.0000 'International Tables Vol C Tables 4.2.6.8 and 6.1.1.4'
O O 0.0106 0.0060 'International Tables Vol C Tables 4.2.6.8 and 6.1.1.4'

loop_
_geom_angle_atom_site_label_1
_geom_angle_atom_site_label_2
_geom_angle_atom_site_label_3
_geom_angle_site_symmetry_1
_geom_angle_site_symmetry_3
_geom_angle
_geom_angle_publ_flag
C2A O1 C9 . . 119.8(4) ?
C2A O1 C2 . . 45.9(5) ?
C9 O1 C2 . . 113.80(15) ?
C4 C3 C2 . . 112.49(16) ?
C4 C3 C2A . . 114.1(4) ?
C2 C3 C2A . . 41.1(4) ?
C4 C3 H3C . . 108.7 ?
C2 C3 H3C . . 71.0 ?
C2A C3 H3C . . 108.7 ?
C4 C3 H3D . . 108.7 ?
C2 C3 H3D . . 136.7 ?
C2A C3 H3D . . 108.7 ?
H3C C3 H3D . . 107.6 ?
C4 C3 H3A . . 109.0 ?
C2 C3 H3A . . 109.0 ?
C2A C3 H3A . . 134.8 ?
H3C C3 H3A . . 41.9 ?
H3D C3 H3A . . 68.1 ?
C4 C3 H3B . . 109.3 ?
C2 C3 H3B . . 109.2 ?
C2A C3 H3B . . 70.3 ?
H3C C3 H3B . . 138.1 ?
H3D C3 H3B . . 42.5 ?
H3A C3 H3B . . 107.8 ?
O1 C2 C11 . . 108.7(2) ?
O1 C2 C3 . . 110.33(18) ?
C11 C2 C3 . . 111.8(2) ?
O1 C2 H2 . . 108.6 ?
C11 C2 H2 . . 108.6 ?
C3 C2 H2 . . 108.6 ?
O1 C2A C11A . . 111.4(9) ?
O1 C2A C3 . . 114.9(7) ?
C11A C2A C3 . . 109.9(9) ?
O1 C2A H3B . . 140.0 ?
C11A C2A H3B . . 106.5 ?
C3 C2A H3B . . 36.8 ?
O1 C2A H2A . . 106.7 ?
C11A C2A H2A . . 106.7 ?
C3 C2A H2A . . 106.7 ?
H3B C2A H2A . . 73.0 ?
O4 C4 C10 . . 122.48(16) ?
O4 C4 C3 . . 122.51(18) ?
C10 C4 C3 . . 115.01(16) ?
C6 C5 C10 . . 120.12(18) ?
C6 C5 H5 . . 119.9 ?
C10 C5 H5 . . 119.9 ?
C5 C6 C7 . . 120.98(17) ?
C5 C6 O17 . . 119.59(17) ?
C7 C6 O17 . . 119.39(17) ?
C6 C7 C8 . . 119.97(19) ?
C6 C7 H7 . . 120.0 ?
C8 C7 H7 . . 120.0 ?
C7 C8 C9 . . 119.70(18) ?
C7 C8 H8 . . 120.1 ?
C9 C8 H8 . . 120.1 ?
O1 C9 C8 . . 117.62(17) ?
O1 C9 C10 . . 122.15(17) ?
C8 C9 C10 . . 120.23(16) ?
C5 C10 C9 . . 118.98(18) ?
C5 C10 C4 . . 120.20(17) ?
C9 C10 C4 . . 120.80(16) ?
C12 C11 C16 . . 118.7(3) ?
C12 C11 C2 . . 122.0(4) ?
C16 C11 C2 . . 119.2(3) ?
C11 C12 C13 . . 121.4(4) ?
C11 C12 H12 . . 119.3 ?
C13 C12 H12 . . 119.3 ?
C14 C13 C12 . . 119.6(5) ?
C14 C13 H13 . . 120.2 ?
C12 C13 H13 . . 120.2 ?
C13 C14 C15 . . 119.7(5) ?
C13 C14 H14 . . 120.1 ?
C15 C14 H14 . . 120.1 ?
C14 C15 C16 . . 120.2(4) ?
C14 C15 H15 . . 119.9 ?
C16 C15 H15 . . 119.9 ?
C11 C16 C15 . . 120.4(3) ?
C11 C16 H16 . . 119.8 ?
C15 C16 H16 . . 119.8 ?
C16A C11A C12A . . 121.0(17) ?
C16A C11A C2A . . 117.1(16) ?
C12A C11A C2A . . 121.9(17) ?
C11A C12A C13A . . 118(2) ?
C11A C12A H12A . . 121.2 ?
C13A C12A H12A . . 121.2 ?
C14A C13A C12A . . 122(2) ?
C14A C13A H13A . . 119.0 ?
C12A C13A H13A . . 119.0 ?
C15A C14A C13A . . 119(2) ?
C15A C14A H14A . . 120.6 ?
C13A C14A H14A . . 120.6 ?
C14A C15A C16A . . 118.6(16) ?
C14A C15A H15A . . 120.7 ?
C16A C15A H15A . . 120.7 ?
C11A C16A C15A . . 121.9(14) ?
C11A C16A H16A . . 119.0 ?
C15A C16A H16A . . 119.0 ?
C18 O17 C6 . . 115.85(15) ?
O18 C18 O17 . . 122.98(18) ?
O18 C18 C19 . . 125.9(2) ?
O17 C18 C19 . . 111.08(18) ?
C18 C19 C20 . . 113.28(19) ?
C18 C19 H19A . . 108.9 ?
C20 C19 H19A . . 108.9 ?
C18 C19 H19B . . 108.9 ?
C20 C19 H19B . . 108.9 ?
H19A C19 H19B . . 107.7 ?
C19 C20 H20A . . 109.5 ?
C19 C20 H20B . . 109.5 ?
H20A C20 H20B . . 109.5 ?
C19 C20 H20C . . 109.5 ?
H20A C20 H20C . . 109.5 ?
H20B C20 H20C . . 109.5 ?

loop_
_geom_bond_atom_site_label_1
_geom_bond_atom_site_label_2
_geom_bond_site_symmetry_2
_geom_bond_distance
_geom_bond_publ_flag
O1 C2A . 1.317(10) ?
O1 C9 . 1.375(2) ?
O1 C2 . 1.460(3) ?
C3 C4 . 1.504(2) ?
C3 C2 . 1.520(3) ?
C3 C2A . 1.581(10) ?
C3 H3C . 0.9900 ?
C3 H3D . 0.9900 ?
C3 H3A . 0.9899 ?
C3 H3B . 0.9901 ?
C2 C11 . 1.492(4) ?
C2 H2 . 1.0000 ?
C2A C11A . 1.558(19) ?
C2A H3B . 1.5579 ?
C2A H2A . 1.0000 ?
O4 C4 . 1.215(2) ?
C4 C10 . 1.476(3) ?
C5 C6 . 1.368(3) ?
C5 C10 . 1.397(2) ?
C5 H5 . 0.9500 ?
C6 C7 . 1.379(3) ?
C6 O17 . 1.416(2) ?
C7 C8 . 1.383(3) ?
C7 H7 . 0.9500 ?
C8 C9 . 1.390(3) ?
C8 H8 . 0.9500 ?
C9 C10 . 1.398(2) ?
C11 C12 . 1.383(4) ?
C11 C16 . 1.394(4) ?
C12 C13 . 1.404(5) ?
C12 H12 . 0.9500 ?
C13 C14 . 1.386(6) ?
C13 H13 . 0.9500 ?
C14 C15 . 1.390(6) ?
C14 H14 . 0.9500 ?
C15 C16 . 1.405(4) ?
C15 H15 . 0.9500 ?
C16 H16 . 0.9500 ?
C11A C16A . 1.31(2) ?
C11A C12A . 1.35(2) ?
C12A C13A . 1.37(2) ?
C12A H12A . 0.9500 ?
C13A C14A . 1.36(3) ?
C13A H13A . 0.9500 ?
C14A C15A . 1.35(3) ?
C14A H14A . 0.9500 ?
C15A C16A . 1.381(19) ?
C15A H15A . 0.9500 ?
C16A H16A . 0.9500 ?
O17 C18 . 1.367(2) ?
O18 C18 . 1.195(2) ?
C18 C19 . 1.499(3) ?
C19 C20 . 1.510(3) ?
C19 H19A . 0.9900 ?
C19 H19B . 0.9900 ?
C20 H20A . 0.9800 ?
C20 H20B . 0.9800 ?
C20 H20C . 0.9800 ?

loop_
_geom_hbond_atom_site_label_D
_geom_hbond_atom_site_label_H
_geom_hbond_atom_site_label_A
_geom_hbond_site_symmetry_A
_geom_hbond_distance_DH
_geom_hbond_distance_HA
_geom_hbond_distance_DA
_geom_hbond_angle_DHA
C2 H2 O18 4_565 1.00 2.37 3.145(3) 133.2

loop_
_geom_torsion_atom_site_label_1
_geom_torsion_atom_site_label_2
_geom_torsion_atom_site_label_3
_geom_torsion_atom_site_label_4
_geom_torsion_site_symmetry_1
_geom_torsion_site_symmetry_2
_geom_torsion_site_symmetry_3
_geom_torsion_site_symmetry_4
_geom_torsion
_geom_torsion_publ_flag
C2A O1 C2 C11 . . . . -68.7(5) ?
C9 O1 C2 C11 . . . . -177.9(2) ?
C2A O1 C2 C3 . . . . 54.2(5) ?
C9 O1 C2 C3 . . . . -55.0(2) ?
C4 C3 C2 O1 . . . . 53.9(3) ?
C2A C3 C2 O1 . . . . -47.5(5) ?
C4 C3 C2 C11 . . . . 175.0(2) ?
C2A C3 C2 C11 . . . . 73.6(5) ?
C9 O1 C2A C11A . . . . 167.4(8) ?
C2 O1 C2A C11A . . . . 72.1(9) ?
C9 O1 C2A C3 . . . . 41.6(10) ?
C2 O1 C2A C3 . . . . -53.7(7) ?
C4 C3 C2A O1 . . . . -39.4(10) ?
C2 C3 C2A O1 . . . . 57.7(7) ?
C4 C3 C2A C11A . . . . -165.9(8) ?
C2 C3 C2A C11A . . . . -68.8(9) ?
C2 C3 C4 O4 . . . . 155.4(2) ?
C2A C3 C4 O4 . . . . -159.7(5) ?
C2 C3 C4 C10 . . . . -25.4(3) ?
C2A C3 C4 C10 . . . . 19.6(6) ?
C10 C5 C6 C7 . . . . -1.0(3) ?
C10 C5 C6 O17 . . . . -178.93(17) ?
C5 C6 C7 C8 . . . . 0.2(3) ?
O17 C6 C7 C8 . . . . 178.17(18) ?
C6 C7 C8 C9 . . . . 1.0(3) ?
C2A O1 C9 C8 . . . . 156.3(7) ?
C2 O1 C9 C8 . . . . -152.26(19) ?
C2A O1 C9 C10 . . . . -24.2(7) ?
C2 O1 C9 C10 . . . . 27.2(3) ?
C7 C8 C9 O1 . . . . 177.93(18) ?
C7 C8 C9 C10 . . . . -1.5(3) ?
C6 C5 C10 C9 . . . . 0.5(3) ?
C6 C5 C10 C4 . . . . 178.93(18) ?
O1 C9 C10 C5 . . . . -178.66(17) ?
C8 C9 C10 C5 . . . . 0.8(3) ?
O1 C9 C10 C4 . . . . 2.9(3) ?
C8 C9 C10 C4 . . . . -177.69(18) ?
O4 C4 C10 C5 . . . . -2.1(3) ?
C3 C4 C10 C5 . . . . 178.64(18) ?
O4 C4 C10 C9 . . . . 176.33(19) ?
C3 C4 C10 C9 . . . . -2.9(3) ?
O1 C2 C11 C12 . . . . 53.9(4) ?
C3 C2 C11 C12 . . . . -68.2(4) ?
O1 C2 C11 C16 . . . . -130.7(3) ?
C3 C2 C11 C16 . . . . 107.3(3) ?
C16 C11 C12 C13 . . . . 0.8(5) ?
C2 C11 C12 C13 . . . . 176.3(4) ?
C11 C12 C13 C14 . . . . -1.9(7) ?
C12 C13 C14 C15 . . . . 1.7(8) ?
C13 C14 C15 C16 . . . . -0.5(7) ?
C12 C11 C16 C15 . . . . 0.4(5) ?
C2 C11 C16 C15 . . . . -175.2(3) ?
C14 C15 C16 C11 . . . . -0.6(5) ?
O1 C2A C11A C16A . . . . -61.9(18) ?
C3 C2A C11A C16A . . . . 66.6(17) ?
O1 C2A C11A C12A . . . . 119.9(17) ?
C3 C2A C11A C12A . . . . -111.6(17) ?
C16A C11A C12A C13A . . . . -5(3) ?
C2A C11A C12A C13A . . . . 173.6(17) ?
C11A C12A C13A C14A . . . . 6(4) ?
C12A C13A C14A C15A . . . . -4(4) ?
C13A C14A C15A C16A . . . . -1(3) ?
C12A C11A C16A C15A . . . . 0(3) ?
C2A C11A C16A C15A . . . . -177.7(12) ?
C14A C15A C16A C11A . . . . 2(3) ?
C5 C6 O17 C18 . . . . -74.2(2) ?
C7 C6 O17 C18 . . . . 107.8(2) ?
C6 O17 C18 O18 . . . . -5.5(3) ?
C6 O17 C18 C19 . . . . 173.63(16) ?
O18 C18 C19 C20 . . . . -1.8(3) ?
O17 C18 C19 C20 . . . . 179.05(17) ?
